data_4023117
loop_
_publ_author_name
'Angshuman R. Choudhury'
'Deepak Chopra'
'Tayur N. Guru Row'
'Kuppuswamy Nagarajan'
'John D. Roberts'

_publ_contact_author 'Farrugia, Louis J.'
_publ_contact_author_email louis@chem.gla.ac.uk
_publ_section_title
;
 Chemistry of 1-Fluoro-2,3,4-triphenylcyclobutadiene Dimers
;
_journal_name_full 'Journal of Organic Chemistry'
_journal_page_first 9732
_journal_page_last 9735
_journal_paper_doi 10.1021/jo701900k
_journal_volume 72
_journal_year 2007
_chemical_formula_sum 'C50 H35 F'
_chemical_formula_weight 654.78
_chemical_name_systematic
;
 ?
;
_space_group_IT_number 2
_symmetry_cell_setting triclinic
_symmetry_space_group_name_Hall '-P 1'
_symmetry_space_group_name_H-M 'P -1'
_atom_sites_solution_hydrogens geom
_atom_sites_solution_primary direct
_atom_sites_solution_secondary difmap
_audit_creation_date 2005-12-28T12:03:46-00:00
_audit_creation_method 'WinGX routine CIF_UPDATE'
_cell_angle_alpha 76.391(11)
_cell_angle_beta 83.722(10)
_cell_angle_gamma 71.785(10)
_cell_formula_units_Z 2
_cell_length_a 11.248(7)
_cell_length_b 11.808(7)
_cell_length_c 14.733(9)
_cell_measurement_temperature 293(2)
_cell_volume 1805(2)
_computing_structure_refinement 'SHELXL-97 (Sheldrick, 1997)'
_diffrn_ambient_temperature 293(2)
_diffrn_measured_fraction_theta_full 0.984
_diffrn_measured_fraction_theta_max 0.984
_diffrn_radiation_monochromator graphite
_diffrn_radiation_type MoK\a
_diffrn_radiation_wavelength 0.71073
_diffrn_reflns_av_R_equivalents 0.039
_diffrn_reflns_av_unetI/netI 0.0763
_diffrn_reflns_limit_h_max 13
_diffrn_reflns_limit_h_min -13
_diffrn_reflns_limit_k_max 14
_diffrn_reflns_limit_k_min -13
_diffrn_reflns_limit_l_max 17
_diffrn_reflns_limit_l_min -17
_diffrn_reflns_number 13391
_diffrn_reflns_theta_full 25.35
_diffrn_reflns_theta_max 25.35
_diffrn_reflns_theta_min 1.86
_exptl_absorpt_coefficient_mu 0.072
_exptl_absorpt_correction_type none
_exptl_crystal_density_diffrn 1.205
_exptl_crystal_density_method 'not measured'
_exptl_crystal_F_000 688
_refine_diff_density_max 0.163
_refine_diff_density_min -0.142
_refine_diff_density_rms 0.032
_refine_ls_extinction_method none
_refine_ls_goodness_of_fit_ref 0.994
_refine_ls_hydrogen_treatment mixed
_refine_ls_matrix_type full
_refine_ls_number_parameters 460
_refine_ls_number_reflns 6512
_refine_ls_number_restraints 0
_refine_ls_restrained_S_all 0.994
_refine_ls_R_factor_all 0.1316
_refine_ls_R_factor_gt 0.0608
_refine_ls_shift/su_max 0
_refine_ls_shift/su_mean 0
_refine_ls_structure_factor_coef Fsqd
_refine_ls_weighting_details 'calc w=1/[\s^2^(Fo^2^)+(0.0517P)^2^+0.0000P] where P=(Fo^2^+2Fc^2^)/3'
_refine_ls_weighting_scheme calc
_refine_ls_wR_factor_gt 0.1085
_refine_ls_wR_factor_ref 0.1313
_reflns_number_gt 3508
_reflns_number_total 6512
_reflns_threshold_expression >2sigma(I)
_cod_data_source_file jo701900k-File003.cif
_cod_data_source_block kncal5_m
_cod_database_code 4023117

loop_
_symmetry_equiv_pos_as_xyz
'x, y, z'
'-x, -y, -z'

loop_
_atom_site_label
_atom_site_type_symbol
_atom_site_fract_x
_atom_site_fract_y
_atom_site_fract_z
_atom_site_U_iso_or_equiv
_atom_site_adp_type
_atom_site_occupancy
_atom_site_symmetry_multiplicity
_atom_site_calc_flag
_atom_site_refinement_flags
F1 F 0.40029(13) 0.15223(14) 1.15317(9) 0.0612(4) Uani 1 1 d .
C13 C 0.5659(2) 0.3063(2) 0.96424(16) 0.0362(6) Uani 1 1 d .
C7 C 0.7198(2) 0.3846(2) 0.85406(16) 0.0392(6) Uani 1 1 d .
C1 C 0.4324(2) 0.2057(2) 1.06559(16) 0.0417(6) Uani 1 1 d .
C2 C 0.3617(2) 0.2059(2) 0.99341(16) 0.0392(6) Uani 1 1 d .
C12 C 0.6624(2) 0.3696(2) 0.94486(16) 0.0360(6) Uani 1 1 d .
C4 C 0.5096(2) 0.2923(2) 0.88762(16) 0.0370(6) Uani 1 1 d .
C3 C 0.3974(2) 0.2553(2) 0.90349(16) 0.0385(6) Uani 1 1 d .
C6 C 0.6763(2) 0.3460(2) 0.78101(16) 0.0390(6) Uani 1 1 d .
C8 C 0.8197(2) 0.4367(2) 0.83733(18) 0.0493(7) Uani 1 1 d .
H8 H 0.8621 0.4407 0.7794 0.059 Uiso 1 1 calc R
C5 C 0.5716(2) 0.3069(2) 0.79523(16) 0.0393(6) Uani 1 1 d .
C27 C 0.5387(2) 0.2580(2) 0.71944(16) 0.0426(6) Uani 1 1 d .
C11 C 0.6988(2) 0.4212(2) 1.00990(17) 0.0454(7) Uani 1 1 d .
H11 H 0.6581 0.4181 1.0685 0.054 Uiso 1 1 calc R
C14 C 0.5287(2) 0.2568(2) 1.05682(16) 0.0386(6) Uani 1 1 d .
C9 C 0.8555(2) 0.4810(2) 0.90358(19) 0.0543(7) Uani 1 1 d .
H9 H 0.9218 0.5144 0.8911 0.065 Uiso 1 1 calc R
C15 C 0.2543(2) 0.1528(2) 1.01821(16) 0.0399(6) Uani 1 1 d .
C39 C 0.5922(2) 0.2455(2) 1.14385(16) 0.0404(6) Uani 1 1 d .
C33 C 0.7498(2) 0.3468(2) 0.69001(17) 0.0425(6) Uani 1 1 d .
C20 C 0.2784(2) 0.0277(2) 1.04272(17) 0.0493(7) Uani 1 1 d .
H20 H 0.3605 -0.0221 1.0397 0.059 Uiso 1 1 calc R
C21 C 0.3072(2) 0.2839(3) 0.82758(16) 0.0445(6) Uani 1 1 d .
C32 C 0.5651(2) 0.1331(3) 0.72913(18) 0.0554(7) Uani 1 1 d .
H32 H 0.596 0.0815 0.7851 0.067 Uiso 1 1 calc R
C10 C 0.7923(2) 0.4761(2) 0.98987(19) 0.0521(7) Uani 1 1 d .
H10 H 0.8133 0.5101 1.0344 0.063 Uiso 1 1 calc R
C19 C 0.1832(3) -0.0251(2) 1.07161(18) 0.0538(7) Uani 1 1 d .
H19 H 0.2014 -0.1096 1.0876 0.065 Uiso 1 1 calc R
C34 C 0.8351(3) 0.2411(3) 0.67256(19) 0.0593(8) Uani 1 1 d .
H34 H 0.8467 0.169 0.7175 0.071 Uiso 1 1 calc R
C40 C 0.7109(2) 0.1657(3) 1.16058(18) 0.0565(8) Uani 1 1 d .
H40 H 0.7514 0.119 1.1172 0.068 Uiso 1 1 calc R
C22 C 0.2529(2) 0.4060(3) 0.78772(17) 0.0531(7) Uani 1 1 d .
H22 H 0.2788 0.4654 0.8046 0.064 Uiso 1 1 calc R
C28 C 0.4921(2) 0.3328(3) 0.63520(17) 0.0571(8) Uani 1 1 d .
H28 H 0.4725 0.4171 0.6268 0.069 Uiso 1 1 calc R
C16 C 0.1313(2) 0.2241(2) 1.0217(2) 0.0571(8) Uani 1 1 d .
H16 H 0.1123 0.3086 1.0043 0.068 Uiso 1 1 calc R
C18 C 0.0621(3) 0.0475(3) 1.07661(18) 0.0565(8) Uani 1 1 d .
H18 H -0.0022 0.0127 1.0975 0.068 Uiso 1 1 calc R
C17 C 0.0363(3) 0.1715(3) 1.0507(2) 0.0668(9) Uani 1 1 d .
H17 H -0.0462 0.2209 1.0526 0.08 Uiso 1 1 calc R
C36 C 0.8888(3) 0.3455(4) 0.5228(2) 0.0773(10) Uani 1 1 d .
H36 H 0.9349 0.3448 0.4664 0.093 Uiso 1 1 calc R
C31 C 0.5468(3) 0.0837(3) 0.6580(2) 0.0709(9) Uani 1 1 d .
H31 H 0.5647 -0.0005 0.6665 0.085 Uiso 1 1 calc R
C35 C 0.9038(3) 0.2411(3) 0.5890(2) 0.0739(9) Uani 1 1 d .
H35 H 0.9607 0.1689 0.5779 0.089 Uiso 1 1 calc R
C38 C 0.7379(3) 0.4518(3) 0.6230(2) 0.0696(9) Uani 1 1 d .
H38 H 0.6829 0.5248 0.6343 0.083 Uiso 1 1 calc R
C26 C 0.2673(3) 0.1976(3) 0.80033(19) 0.0626(8) Uani 1 1 d .
H26 H 0.3022 0.1152 0.8261 0.075 Uiso 1 1 calc R
C41 C 0.7695(3) 0.1543(3) 1.2404(2) 0.0784(10) Uani 1 1 d .
H41 H 0.85 0.1011 1.2501 0.094 Uiso 1 1 calc R
C23 C 0.1606(3) 0.4406(3) 0.7232(2) 0.0748(10) Uani 1 1 d .
H23 H 0.1246 0.5228 0.6976 0.09 Uiso 1 1 calc R
C24 C 0.1225(3) 0.3546(4) 0.6973(2) 0.0866(12) Uani 1 1 d .
H24 H 0.0602 0.378 0.6541 0.104 Uiso 1 1 calc R
C29 C 0.4749(3) 0.2822(4) 0.5639(2) 0.0752(10) Uani 1 1 d .
H29 H 0.4443 0.3329 0.5075 0.09 Uiso 1 1 calc R
C43 C 0.5929(3) 0.2998(3) 1.2910(2) 0.0816(10) Uani 1 1 d .
H43 H 0.5532 0.3459 1.3349 0.098 Uiso 1 1 calc R
C42 C 0.7112(3) 0.2205(3) 1.3059(2) 0.0849(11) Uani 1 1 d .
H42 H 0.7513 0.2119 1.3602 0.102 Uiso 1 1 calc R
C30 C 0.5025(3) 0.1573(4) 0.5752(2) 0.0821(10) Uani 1 1 d .
H30 H 0.4911 0.1239 0.5268 0.098 Uiso 1 1 calc R
C37 C 0.8057(3) 0.4516(3) 0.5393(2) 0.0868(11) Uani 1 1 d .
H37 H 0.7949 0.5235 0.4942 0.104 Uiso 1 1 calc R
C25 C 0.1760(3) 0.2332(4) 0.7350(2) 0.0811(11) Uani 1 1 d .
H25 H 0.1507 0.1745 0.7165 0.097 Uiso 1 1 calc R
C44 C 0.5325(3) 0.3114(3) 1.21102(18) 0.0604(8) Uani 1 1 d .
H44 H 0.4515 0.3636 1.2021 0.072 Uiso 1 1 calc R
C50 C 0.1547(4) 0.0482(4) 0.4450(4) 0.1053(13) Uani 1 1 d .
H50 H 0.1444 -0.0243 0.4813 0.126 Uiso 1 1 calc R
C47 C 0.1811(5) 0.2581(4) 0.3405(5) 0.1404(19) Uani 1 1 d .
H47 H 0.1898 0.3317 0.3051 0.168 Uiso 1 1 calc R
C45 C 0.2131(4) 0.1101(5) 0.4794(3) 0.0967(12) Uani 1 1 d .
H45 H 0.2451 0.0804 0.5388 0.116 Uiso 1 1 calc R
C46 C 0.2253(4) 0.2155(5) 0.4275(4) 0.1250(17) Uani 1 1 d .
H46 H 0.2647 0.2599 0.4515 0.15 Uiso 1 1 calc R
C48 C 0.1245(4) 0.1942(6) 0.3050(3) 0.1217(16) Uani 1 1 d .
H48 H 0.0956 0.222 0.2445 0.146 Uiso 1 1 calc R
C49 C 0.1104(4) 0.0892(5) 0.3584(4) 0.1194(15) Uani 1 1 d .
H49 H 0.0698 0.045 0.3353 0.143 Uiso 1 1 calc R

loop_
_atom_site_aniso_label
_atom_site_aniso_U_11
_atom_site_aniso_U_22
_atom_site_aniso_U_33
_atom_site_aniso_U_23
_atom_site_aniso_U_13
_atom_site_aniso_U_12
F1 0.0626(10) 0.0859(12) 0.0383(9) 0.0007(8) 0.0006(7) -0.0378(9)
C13 0.0295(13) 0.0357(15) 0.0377(15) -0.0071(12) 0.0022(11) -0.0034(11)
C7 0.0389(14) 0.0355(15) 0.0402(16) -0.0091(12) 0.0026(12) -0.0073(12)
C1 0.0407(15) 0.0477(17) 0.0283(14) -0.0008(12) 0.0061(12) -0.0090(13)
C2 0.0339(14) 0.0410(16) 0.0389(15) -0.0066(12) -0.0009(12) -0.0071(12)
C12 0.0318(13) 0.0357(15) 0.0348(15) -0.0074(12) 0.0019(11) -0.0031(12)
C4 0.0326(14) 0.0369(15) 0.0354(14) -0.0048(11) 0.0012(11) -0.0045(11)
C3 0.0361(14) 0.0401(16) 0.0359(15) -0.0089(12) -0.0010(11) -0.0062(12)
C6 0.0401(14) 0.0365(15) 0.0331(15) -0.0046(12) 0.0052(12) -0.0055(12)
C8 0.0486(16) 0.0545(19) 0.0455(16) -0.0094(14) 0.0078(13) -0.0205(15)
C5 0.0386(14) 0.0397(16) 0.0346(15) -0.0051(12) -0.0009(12) -0.0069(12)
C27 0.0349(14) 0.0533(19) 0.0350(15) -0.0099(13) 0.0029(12) -0.0078(13)
C11 0.0496(16) 0.0453(17) 0.0399(15) -0.0087(13) 0.0042(13) -0.0145(14)
C14 0.0357(14) 0.0411(16) 0.0347(15) -0.0074(12) 0.0013(11) -0.0067(12)
C9 0.0531(17) 0.060(2) 0.0563(19) -0.0113(15) 0.0045(15) -0.0288(15)
C15 0.0376(15) 0.0441(17) 0.0374(15) -0.0095(12) 0.0009(12) -0.0116(13)
C39 0.0406(15) 0.0444(16) 0.0344(15) -0.0041(12) 0.0023(12) -0.0147(13)
C33 0.0382(15) 0.0528(18) 0.0346(15) -0.0076(14) 0.0041(12) -0.0140(14)
C20 0.0401(15) 0.0498(19) 0.0534(17) -0.0098(14) 0.0010(13) -0.0085(14)
C21 0.0354(14) 0.0576(19) 0.0377(15) -0.0061(14) 0.0033(12) -0.0145(14)
C32 0.0592(18) 0.060(2) 0.0449(17) -0.0143(15) -0.0055(14) -0.0113(15)
C10 0.0600(18) 0.0517(18) 0.0519(18) -0.0130(14) -0.0006(15) -0.0258(15)
C19 0.0548(18) 0.0446(18) 0.0610(19) -0.0078(14) -0.0022(15) -0.0160(15)
C34 0.0609(18) 0.057(2) 0.0558(19) -0.0160(15) 0.0163(16) -0.0153(16)
C40 0.0447(17) 0.069(2) 0.0528(18) -0.0149(15) -0.0060(14) -0.0093(15)
C22 0.0437(16) 0.069(2) 0.0380(16) -0.0089(15) 0.0016(13) -0.0073(15)
C28 0.0556(17) 0.065(2) 0.0410(17) -0.0088(15) -0.0023(14) -0.0058(15)
C16 0.0415(16) 0.0403(17) 0.084(2) -0.0111(15) 0.0021(15) -0.0084(14)
C18 0.0490(18) 0.061(2) 0.0640(19) -0.0126(16) 0.0057(15) -0.0261(16)
C17 0.0354(16) 0.058(2) 0.104(3) -0.0178(18) 0.0041(16) -0.0107(15)
C36 0.068(2) 0.114(3) 0.046(2) -0.020(2) 0.0203(17) -0.027(2)
C31 0.073(2) 0.072(2) 0.071(2) -0.0326(19) -0.0108(18) -0.0104(18)
C35 0.071(2) 0.082(3) 0.071(2) -0.036(2) 0.0287(19) -0.0228(19)
C38 0.065(2) 0.071(2) 0.0498(19) 0.0012(17) 0.0174(16) -0.0056(17)
C26 0.0630(19) 0.081(2) 0.0526(18) -0.0127(16) -0.0014(15) -0.0360(18)
C41 0.061(2) 0.097(3) 0.067(2) -0.016(2) -0.0224(18) -0.0034(19)
C23 0.0505(19) 0.105(3) 0.0461(19) 0.0000(18) -0.0037(15) -0.0026(19)
C24 0.052(2) 0.153(4) 0.049(2) -0.007(2) -0.0100(16) -0.031(2)
C29 0.069(2) 0.105(3) 0.0427(18) -0.0195(19) -0.0128(16) -0.006(2)
C43 0.090(3) 0.107(3) 0.048(2) -0.0320(19) -0.0020(19) -0.019(2)
C42 0.090(3) 0.115(3) 0.049(2) -0.011(2) -0.026(2) -0.026(2)
C30 0.075(2) 0.107(3) 0.069(2) -0.050(2) -0.0100(19) -0.009(2)
C37 0.080(2) 0.099(3) 0.050(2) 0.0088(19) 0.0191(18) -0.008(2)
C25 0.073(2) 0.134(4) 0.056(2) -0.025(2) -0.0022(18) -0.055(2)
C44 0.0544(17) 0.075(2) 0.0454(17) -0.0191(16) 0.0016(14) -0.0072(16)
C50 0.093(3) 0.090(3) 0.124(4) -0.003(3) -0.006(3) -0.027(3)
C47 0.122(4) 0.110(4) 0.172(5) 0.034(4) -0.034(4) -0.048(3)
C45 0.080(3) 0.117(4) 0.093(3) -0.040(3) -0.005(2) -0.015(3)
C46 0.113(4) 0.091(4) 0.185(5) -0.029(4) -0.047(4) -0.039(3)
C48 0.114(4) 0.148(5) 0.083(3) -0.017(3) -0.013(3) -0.013(4)
C49 0.127(4) 0.103(4) 0.140(4) -0.045(3) -0.036(4) -0.027(3)

loop_
_atom_type_symbol
_atom_type_description
_atom_type_scat_dispersion_real
_atom_type_scat_dispersion_imag
_atom_type_scat_source
C C 0.0033 0.0016 'International Tables Vol C Tables 4.2.6.8 and 6.1.1.4'
H H 0 0 'International Tables Vol C Tables 4.2.6.8 and 6.1.1.4'
F F 0.0171 0.0103 'International Tables Vol C Tables 4.2.6.8 and 6.1.1.4'

loop_
_geom_angle_atom_site_label_1
_geom_angle_atom_site_label_2
_geom_angle_atom_site_label_3
_geom_angle
C4 C13 C14 119.0(2)
C4 C13 C12 118.5(2)
C14 C13 C12 122.5(2)
C8 C7 C12 118.7(2)
C8 C7 C6 121.4(2)
C12 C7 C6 119.8(2)
F1 C1 C14 117.3(2)
F1 C1 C2 116.3(2)
C14 C1 C2 126.3(2)
C3 C2 C1 116.7(2)
C3 C2 C15 125.1(2)
C1 C2 C15 118.2(2)
C11 C12 C7 117.2(2)
C11 C12 C13 124.1(2)
C7 C12 C13 118.7(2)
C13 C4 C3 119.5(2)
C13 C4 C5 119.3(2)
C3 C4 C5 121.0(2)
C2 C3 C4 119.9(2)
C2 C3 C21 117.8(2)
C4 C3 C21 121.8(2)
C5 C6 C7 121.0(2)
C5 C6 C33 120.5(2)
C7 C6 C33 118.5(2)
C9 C8 C7 121.9(2)
C9 C8 H8 119.1
C7 C8 H8 119.1
C6 C5 C4 120.0(2)
C6 C5 C27 117.9(2)
C4 C5 C27 121.0(2)
C32 C27 C28 117.9(2)
C32 C27 C5 119.6(2)
C28 C27 C5 122.3(2)
C10 C11 C12 122.2(2)
C10 C11 H11 118.9
C12 C11 H11 118.9
C1 C14 C13 116.7(2)
C1 C14 C39 117.3(2)
C13 C14 C39 125.7(2)
C8 C9 C10 119.4(3)
C8 C9 H9 120.3
C10 C9 H9 120.3
C16 C15 C20 117.9(2)
C16 C15 C2 122.6(2)
C20 C15 C2 119.4(2)
C40 C39 C44 118.4(2)
C40 C39 C14 120.4(2)
C44 C39 C14 121.2(2)
C38 C33 C34 117.9(3)
C38 C33 C6 121.8(2)
C34 C33 C6 120.2(2)
C15 C20 C19 121.5(2)
C15 C20 H20 119.3
C19 C20 H20 119.3
C26 C21 C22 118.1(2)
C26 C21 C3 124.3(2)
C22 C21 C3 117.3(2)
C31 C32 C27 121.6(3)
C31 C32 H32 119.2
C27 C32 H32 119.2
C11 C10 C9 120.3(2)
C11 C10 H10 119.9
C9 C10 H10 119.9
C18 C19 C20 119.7(3)
C18 C19 H19 120.1
C20 C19 H19 120.1
C33 C34 C35 120.6(3)
C33 C34 H34 119.7
C35 C34 H34 119.7
C41 C40 C39 120.8(3)
C41 C40 H40 119.6
C39 C40 H40 119.6
C23 C22 C21 120.9(3)
C23 C22 H22 119.5
C21 C22 H22 119.5
C29 C28 C27 120.1(3)
C29 C28 H28 119.9
C27 C28 H28 119.9
C17 C16 C15 120.7(3)
C17 C16 H16 119.7
C15 C16 H16 119.7
C17 C18 C19 119.6(3)
C17 C18 H18 120.2
C19 C18 H18 120.2
C18 C17 C16 120.7(3)
C18 C17 H17 119.7
C16 C17 H17 119.7
C35 C36 C37 119.7(3)
C35 C36 H36 120.2
C37 C36 H36 120.2
C30 C31 C32 120.3(3)
C30 C31 H31 119.8
C32 C31 H31 119.8
C36 C35 C34 120.6(3)
C36 C35 H35 119.7
C34 C35 H35 119.7
C33 C38 C37 121.4(3)
C33 C38 H38 119.3
C37 C38 H38 119.3
C25 C26 C21 120.4(3)
C25 C26 H26 119.8
C21 C26 H26 119.8
C42 C41 C40 120.7(3)
C42 C41 H41 119.6
C40 C41 H41 119.6
C24 C23 C22 120.2(3)
C24 C23 H23 119.9
C22 C23 H23 119.9
C23 C24 C25 119.9(3)
C23 C24 H24 120.1
C25 C24 H24 120.1
C30 C29 C28 120.8(3)
C30 C29 H29 119.6
C28 C29 H29 119.6
C42 C43 C44 120.3(3)
C42 C43 H43 119.8
C44 C43 H43 119.8
C41 C42 C43 119.4(3)
C41 C42 H42 120.3
C43 C42 H42 120.3
C31 C30 C29 119.3(3)
C31 C30 H30 120.4
C29 C30 H30 120.4
C36 C37 C38 119.8(3)
C36 C37 H37 120.1
C38 C37 H37 120.1
C24 C25 C26 120.5(3)
C24 C25 H25 119.8
C26 C25 H25 119.8
C43 C44 C39 120.3(3)
C43 C44 H44 119.8
C39 C44 H44 119.8
C45 C50 C49 120.8(4)
C45 C50 H50 119.6
C49 C50 H50 119.6
C48 C47 C46 120.1(5)
C48 C47 H47 120
C46 C47 H47 120
C50 C45 C46 119.3(4)
C50 C45 H45 120.4
C46 C45 H45 120.4
C45 C46 C47 120.7(4)
C45 C46 H46 119.7
C47 C46 H46 119.7
C47 C48 C49 118.9(5)
C47 C48 H48 120.6
C49 C48 H48 120.6
C50 C49 C48 120.3(4)
C50 C49 H49 119.8
C48 C49 H49 119.8

loop_
_geom_bond_atom_site_label_1
_geom_bond_atom_site_label_2
_geom_bond_distance
F1 C1 1.360(3)
C13 C4 1.419(3)
C13 C14 1.425(3)
C13 C12 1.469(3)
C7 C8 1.415(3)
C7 C12 1.417(3)
C7 C6 1.446(3)
C1 C14 1.377(3)
C1 C2 1.395(3)
C2 C3 1.387(3)
C2 C15 1.502(3)
C12 C11 1.405(3)
C4 C3 1.438(3)
C4 C5 1.458(3)
C3 C21 1.500(3)
C6 C5 1.374(3)
C6 C33 1.496(3)
C8 C9 1.359(3)
C8 H8 0.93
C5 C27 1.498(3)
C27 C32 1.385(3)
C27 C28 1.390(3)
C11 C10 1.371(3)
C11 H11 0.93
C14 C39 1.494(3)
C9 C10 1.385(3)
C9 H9 0.93
C15 C16 1.379(3)
C15 C20 1.380(3)
C39 C40 1.380(3)
C39 C44 1.388(3)
C33 C38 1.371(3)
C33 C34 1.376(3)
C20 C19 1.381(3)
C20 H20 0.93
C21 C26 1.386(3)
C21 C22 1.388(3)
C32 C31 1.376(3)
C32 H32 0.93
C10 H10 0.93
C19 C18 1.369(4)
C19 H19 0.93
C34 C35 1.380(4)
C34 H34 0.93
C40 C41 1.370(4)
C40 H40 0.93
C22 C23 1.383(4)
C22 H22 0.93
C28 C29 1.382(4)
C28 H28 0.93
C16 C17 1.379(4)
C16 H16 0.93
C18 C17 1.367(4)
C18 H18 0.93
C17 H17 0.93
C36 C35 1.356(4)
C36 C37 1.366(4)
C36 H36 0.93
C31 C30 1.362(4)
C31 H31 0.93
C35 H35 0.93
C38 C37 1.377(4)
C38 H38 0.93
C26 C25 1.384(4)
C26 H26 0.93
C41 C42 1.367(4)
C41 H41 0.93
C23 C24 1.361(4)
C23 H23 0.93
C24 C25 1.373(4)
C24 H24 0.93
C29 C30 1.382(4)
C29 H29 0.93
C43 C42 1.372(4)
C43 C44 1.381(4)
C43 H43 0.93
C42 H42 0.93
C30 H30 0.93
C37 H37 0.93
C25 H25 0.93
C44 H44 0.93
C50 C45 1.330(5)
C50 C49 1.345(5)
C50 H50 0.93
C47 C48 1.344(6)
C47 C46 1.350(6)
C47 H47 0.93
C45 C46 1.338(5)
C45 H45 0.93
C46 H46 0.93
C48 C49 1.349(6)
C48 H48 0.93
C49 H49 0.93

loop_
_geom_torsion_atom_site_label_1
_geom_torsion_atom_site_label_2
_geom_torsion_atom_site_label_3
_geom_torsion_atom_site_label_4
_geom_torsion
F1 C1 C2 C3 -177.2(2)
C14 C1 C2 C3 4.5(4)
F1 C1 C2 C15 2.5(3)
C14 C1 C2 C15 -175.7(2)
C8 C7 C12 C11 7.5(3)
C6 C7 C12 C11 -172.9(2)
C8 C7 C12 C13 -175.0(2)
C6 C7 C12 C13 4.6(3)
C4 C13 C12 C11 160.4(2)
C14 C13 C12 C11 -20.7(3)
C4 C13 C12 C7 -16.9(3)
C14 C13 C12 C7 161.9(2)
C14 C13 C4 C3 14.6(3)
C12 C13 C4 C3 -166.5(2)
C14 C13 C4 C5 -160.9(2)
C12 C13 C4 C5 18.0(3)
C1 C2 C3 C4 6.0(3)
C15 C2 C3 C4 -173.7(2)
C1 C2 C3 C21 -165.9(2)
C15 C2 C3 C21 14.4(4)
C13 C4 C3 C2 -15.5(3)
C5 C4 C3 C2 160.0(2)
C13 C4 C3 C21 156.1(2)
C5 C4 C3 C21 -28.4(3)
C8 C7 C6 C5 -173.5(2)
C12 C7 C6 C5 7.0(3)
C8 C7 C6 C33 7.9(3)
C12 C7 C6 C33 -171.6(2)
C12 C7 C8 C9 -5.2(4)
C6 C7 C8 C9 175.3(2)
C7 C6 C5 C4 -6.1(3)
C33 C6 C5 C4 172.5(2)
C7 C6 C5 C27 -174.7(2)
C33 C6 C5 C27 3.8(3)
C13 C4 C5 C6 -6.6(3)
C3 C4 C5 C6 177.9(2)
C13 C4 C5 C27 161.7(2)
C3 C4 C5 C27 -13.8(3)
C6 C5 C27 C32 102.7(3)
C4 C5 C27 C32 -65.8(3)
C6 C5 C27 C28 -71.5(3)
C4 C5 C27 C28 119.9(3)
C7 C12 C11 C10 -4.8(3)
C13 C12 C11 C10 177.8(2)
F1 C1 C14 C13 176.5(2)
C2 C1 C14 C13 -5.2(4)
F1 C1 C14 C39 2.0(3)
C2 C1 C14 C39 -179.7(2)
C4 C13 C14 C1 -4.6(3)
C12 C13 C14 C1 176.5(2)
C4 C13 C14 C39 169.4(2)
C12 C13 C14 C39 -9.4(4)
C7 C8 C9 C10 -0.4(4)
C3 C2 C15 C16 -78.5(3)
C1 C2 C15 C16 101.8(3)
C3 C2 C15 C20 104.5(3)
C1 C2 C15 C20 -75.3(3)
C1 C14 C39 C40 106.3(3)
C13 C14 C39 C40 -67.7(3)
C1 C14 C39 C44 -71.6(3)
C13 C14 C39 C44 114.4(3)
C5 C6 C33 C38 101.0(3)
C7 C6 C33 C38 -80.5(3)
C5 C6 C33 C34 -81.0(3)
C7 C6 C33 C34 97.5(3)
C16 C15 C20 C19 -1.2(4)
C2 C15 C20 C19 175.9(2)
C2 C3 C21 C26 -62.5(3)
C4 C3 C21 C26 125.7(3)
C2 C3 C21 C22 111.9(3)
C4 C3 C21 C22 -59.8(3)
C28 C27 C32 C31 0.3(4)
C5 C27 C32 C31 -174.2(2)
C12 C11 C10 C9 -0.7(4)
C8 C9 C10 C11 3.4(4)
C15 C20 C19 C18 -0.2(4)
C38 C33 C34 C35 -1.7(4)
C6 C33 C34 C35 -179.7(2)
C44 C39 C40 C41 -1.8(4)
C14 C39 C40 C41 -179.7(3)
C26 C21 C22 C23 0.6(4)
C3 C21 C22 C23 -174.2(2)
C32 C27 C28 C29 -0.8(4)
C5 C27 C28 C29 173.5(2)
C20 C15 C16 C17 1.3(4)
C2 C15 C16 C17 -175.7(2)
C20 C19 C18 C17 1.6(4)
C19 C18 C17 C16 -1.5(4)
C15 C16 C17 C18 0.0(4)
C27 C32 C31 C30 0.5(4)
C37 C36 C35 C34 0.4(5)
C33 C34 C35 C36 0.4(4)
C34 C33 C38 C37 2.2(4)
C6 C33 C38 C37 -179.8(3)
C22 C21 C26 C25 0.2(4)
C3 C21 C26 C25 174.6(2)
C39 C40 C41 C42 1.0(5)
C21 C22 C23 C24 -0.5(4)
C22 C23 C24 C25 -0.2(5)
C27 C28 C29 C30 0.5(4)
C40 C41 C42 C43 -0.5(5)
C44 C43 C42 C41 0.9(5)
C32 C31 C30 C29 -0.8(5)
C28 C29 C30 C31 0.3(5)
C35 C36 C37 C38 0.1(5)
C33 C38 C37 C36 -1.5(5)
C23 C24 C25 C26 0.9(5)
C21 C26 C25 C24 -0.9(4)
C42 C43 C44 C39 -1.8(5)
C40 C39 C44 C43 2.1(4)
C14 C39 C44 C43 -179.9(3)
C49 C50 C45 C46 1.3(7)
C50 C45 C46 C47 -1.2(7)
C48 C47 C46 C45 -0.3(8)
C46 C47 C48 C49 1.6(8)
C45 C50 C49 C48 0.0(7)
C47 C48 C49 C50 -1.4(8)

loop_
_cod_related_entry_id
_cod_related_entry_database
_cod_related_entry_code
1 ChemSpider 30658621
